data_7708666
loop_
_publ_author_name
'Legendre, Christina M.'
'L\"uert, Daniel'
'Herbst-Irmer, Regine'
'Stalke, Dietmar'

_publ_section_title
;
 Benchmarking magnetic and spectroscopic properties on highly stable 3d
 metal complexes with tuneable bis(benzoxazol-2-yl)methanide ligands
;
_journal_name_full 'Dalton Transactions'
_journal_paper_doi 10.1039/D1DT03230E
_journal_year 2021
_chemical_formula_moiety 'C34 H26 Co N4 O4'
_chemical_formula_sum 'C34 H26 Co N4 O4'
_chemical_formula_weight 613.52
_space_group_crystal_system monoclinic
_space_group_IT_number 14
_space_group_name_Hall '-P 2yn'
_space_group_name_H-M_alt 'P 1 21/n 1'
_atom_sites_solution_hydrogens geom
_audit_creation_method SHELXL-2018/3
_audit_update_record
;
2021-07-12 deposited with the CCDC.	2021-11-01 downloaded from the CCDC.
;
_cell_angle_alpha 90
_cell_angle_beta 93.62(2)
_cell_angle_gamma 90
_cell_formula_units_Z 4
_cell_length_a 11.174(2)
_cell_length_b 14.946(3)
_cell_length_c 16.818(3)
_cell_measurement_reflns_used 9815
_cell_measurement_temperature 100(2)
_cell_measurement_theta_max 29.9071
_cell_measurement_theta_min 2.2787
_cell_volume 2803.1(9)
_computing_cell_refinement 'SAINT V8.38A'
_computing_data_collection 'APEX2 v2012.2'
_computing_data_reduction 'SAINT V8.38A'
_computing_molecular_graphics 'XP Version 5.1'
_computing_publication_material 'XP Version 5.1'
_computing_structure_refinement 'SHELXL-2018/3 (Sheldrick, 2018)'
_computing_structure_solution 'SHELXT 2014/4 (Sheldrick, 2014)'
_diffrn_ambient_temperature 100(2)
_diffrn_measured_fraction_theta_full 1.000
_diffrn_measured_fraction_theta_max 0.995
_diffrn_measurement_device_type 'Bruker Smart APEX II Quazar'
_diffrn_measurement_method 'omega scans'
_diffrn_radiation_type MoK\a
_diffrn_radiation_wavelength 0.71073
_diffrn_reflns_av_R_equivalents 0.0637
_diffrn_reflns_av_unetI/netI 0.0324
_diffrn_reflns_Laue_measured_fraction_full 1.000
_diffrn_reflns_Laue_measured_fraction_max 0.995
_diffrn_reflns_limit_h_max 16
_diffrn_reflns_limit_h_min -16
_diffrn_reflns_limit_k_max 21
_diffrn_reflns_limit_k_min -21
_diffrn_reflns_limit_l_max 24
_diffrn_reflns_limit_l_min -24
_diffrn_reflns_number 98624
_diffrn_reflns_point_group_measured_fraction_full 1.000
_diffrn_reflns_point_group_measured_fraction_max 0.995
_diffrn_reflns_theta_full 25.242
_diffrn_reflns_theta_max 30.773
_diffrn_reflns_theta_min 1.824
_diffrn_source 'INCOATEC Microsource'
_exptl_absorpt_coefficient_mu 0.660
_exptl_absorpt_correction_T_max 0.7461
_exptl_absorpt_correction_T_min 0.6567
_exptl_absorpt_correction_type multi-scan
_exptl_absorpt_process_details
;
 SADABS 2016/2: Krause, L., Herbst-Irmer, R., Sheldrick G.M. & Stalke D.,
 J. Appl. Cryst. 48 (2015) 3-10
;
_exptl_crystal_colour 'clear intense red-orange'
_exptl_crystal_density_diffrn 1.454
_exptl_crystal_description block
_exptl_crystal_F_000 1268
_exptl_crystal_size_max 0.183
_exptl_crystal_size_mid 0.160
_exptl_crystal_size_min 0.108
_refine_diff_density_max 0.486
_refine_diff_density_min -0.489
_refine_diff_density_rms 0.068
_refine_ls_extinction_method none
_refine_ls_goodness_of_fit_ref 1.094
_refine_ls_hydrogen_treatment constr
_refine_ls_matrix_type full
_refine_ls_number_parameters 392
_refine_ls_number_reflns 8715
_refine_ls_number_restraints 0
_refine_ls_restrained_S_all 1.094
_refine_ls_R_factor_all 0.0614
_refine_ls_R_factor_gt 0.0395
_refine_ls_shift/su_max 0.001
_refine_ls_shift/su_mean 0.000
_refine_ls_structure_factor_coef Fsqd
_refine_ls_weighting_details 'w=1/[\s^2^(Fo^2^)+(0.0271P)^2^+2.3089P] where P=(Fo^2^+2Fc^2^)/3'
_refine_ls_weighting_scheme calc
_refine_ls_wR_factor_gt 0.0824
_refine_ls_wR_factor_ref 0.0943
_reflns_Friedel_coverage 0.000
_reflns_number_gt 6841
_reflns_number_total 8715
_reflns_threshold_expression 'I > 2\s(I)'
_cod_data_source_file d1dt03230e2.cif
_cod_data_source_block 3b
_cod_original_sg_symbol_H-M 'P 21/n'
_cod_database_code 7708666
_shelx_shelxl_version_number 2018/3
_shelx_space_group_comment
;
The symmetry employed for this shelxl refinement is uniquely defined
by the following loop, which should always be used as a source of
symmetry information in preference to the above space-group names.
They are only intended as comments.
;
_shelx_estimated_absorpt_t_min 0.889
_shelx_estimated_absorpt_t_max 0.932

loop_
_space_group_symop_operation_xyz
'x, y, z'
'-x+1/2, y+1/2, -z+1/2'
'-x, -y, -z'
'x-1/2, -y-1/2, z-1/2'

loop_
_atom_site_label
_atom_site_type_symbol
_atom_site_fract_x
_atom_site_fract_y
_atom_site_fract_z
_atom_site_U_iso_or_equiv
_atom_site_adp_type
_atom_site_occupancy
_atom_site_site_symmetry_order
_atom_site_calc_flag
_atom_site_refinement_flags_posn
_atom_site_refinement_flags_adp
_atom_site_refinement_flags_occupancy
_atom_site_disorder_assembly
_atom_site_disorder_group
Co1 Co 0.27378(2) 0.32766(2) 0.35521(2) 0.01685(6) Uani 1 1 d . . . . .
O1 O 0.05901(11) 0.12224(8) 0.43033(7) 0.0242(3) Uani 1 1 d . . . . .
O2 O 0.02834(11) 0.25029(9) 0.17419(8) 0.0270(3) Uani 1 1 d . . . . .
O3 O 0.64253(10) 0.35827(8) 0.38394(8) 0.0247(3) Uani 1 1 d . . . . .
O4 O 0.36289(11) 0.58622(8) 0.42399(8) 0.0243(3) Uani 1 1 d . . . . .
N1 N 0.18174(11) 0.24090(9) 0.41712(8) 0.0183(3) Uani 1 1 d . . . . .
N2 N 0.18180(12) 0.30624(9) 0.25210(8) 0.0192(3) Uani 1 1 d . . . . .
N3 N 0.45075(12) 0.31197(9) 0.36027(8) 0.0186(3) Uani 1 1 d . . . . .
N4 N 0.27408(12) 0.45484(9) 0.38958(8) 0.0183(3) Uani 1 1 d . . . . .
C1 C 0.10077(14) 0.18628(11) 0.38011(10) 0.0201(3) Uani 1 1 d . . . . .
C2 C 0.05392(14) 0.18724(11) 0.30230(11) 0.0225(3) Uani 1 1 d . . . . .
H2 H -0.006302 0.144905 0.286340 0.027 Uiso 1 1 calc R U . . .
C3 C 0.09125(14) 0.24746(11) 0.24663(10) 0.0213(3) Uani 1 1 d . . . . .
C4 C 0.52288(14) 0.38039(11) 0.38252(10) 0.0205(3) Uani 1 1 d . . . . .
C5 C 0.49473(15) 0.46718(11) 0.40248(10) 0.0229(3) Uani 1 1 d . . . . .
H5 H 0.558507 0.507669 0.415541 0.027 Uiso 1 1 calc R U . . .
C6 C 0.37806(15) 0.49809(11) 0.40440(10) 0.0207(3) Uani 1 1 d . . . . .
C7 C 0.19019(14) 0.21279(11) 0.49714(10) 0.0197(3) Uani 1 1 d . . . . .
C8 C 0.11652(15) 0.13905(11) 0.50400(10) 0.0224(3) Uani 1 1 d . . . . .
C9 C 0.10302(17) 0.09328(12) 0.57381(11) 0.0286(4) Uani 1 1 d . . . . .
H9 H 0.053409 0.041852 0.576211 0.034 Uiso 1 1 calc R U . . .
C10 C 0.16673(18) 0.12733(13) 0.64036(11) 0.0305(4) Uani 1 1 d . . . . .
H10 H 0.161951 0.098122 0.690226 0.037 Uiso 1 1 calc R U . . .
C11 C 0.23770(16) 0.20357(13) 0.63566(11) 0.0265(4) Uani 1 1 d . . . . .
H11 H 0.278175 0.225667 0.683015 0.032 Uiso 1 1 calc R U . . .
C12 C 0.25181(14) 0.24888(11) 0.56419(10) 0.0212(3) Uani 1 1 d . . . . .
C13 C 0.32273(15) 0.33388(12) 0.56086(11) 0.0244(3) Uani 1 1 d . . . . .
H13A H 0.392163 0.324175 0.529103 0.037 Uiso 1 1 calc R U . . .
H13B H 0.350321 0.351851 0.614983 0.037 Uiso 1 1 calc R U . . .
H13C H 0.272049 0.381124 0.536306 0.037 Uiso 1 1 calc R U . . .
C14 C 0.08314(16) 0.31539(13) 0.13108(11) 0.0266(4) Uani 1 1 d . . . . .
C15 C 0.05242(18) 0.34307(15) 0.05442(12) 0.0356(4) Uani 1 1 d . . . . .
H15 H -0.014746 0.319376 0.023964 0.043 Uiso 1 1 calc R U . . .
C16 C 0.12602(19) 0.40769(16) 0.02487(12) 0.0377(5) Uani 1 1 d . . . . .
H16 H 0.108712 0.430041 -0.027474 0.045 Uiso 1 1 calc R U . . .
C17 C 0.22505(18) 0.44087(14) 0.07004(11) 0.0311(4) Uani 1 1 d . . . . .
H17 H 0.274627 0.483953 0.046735 0.037 Uiso 1 1 calc R U . . .
C18 C 0.25424(16) 0.41339(12) 0.14799(10) 0.0243(3) Uani 1 1 d . . . . .
C19 C 0.17888(14) 0.34953(12) 0.17793(10) 0.0219(3) Uani 1 1 d . . . . .
C20 C 0.36013(16) 0.45003(13) 0.19676(11) 0.0286(4) Uani 1 1 d . . . . .
H20A H 0.406012 0.489722 0.163678 0.043 Uiso 1 1 calc R U . . .
H20B H 0.411364 0.400565 0.216478 0.043 Uiso 1 1 calc R U . . .
H20C H 0.332180 0.483755 0.242004 0.043 Uiso 1 1 calc R U . . .
C21 C 0.64561(15) 0.26993(12) 0.36013(10) 0.0229(3) Uani 1 1 d . . . . .
C22 C 0.74592(15) 0.21814(13) 0.35251(12) 0.0289(4) Uani 1 1 d . . . . .
H22 H 0.824795 0.240024 0.364611 0.035 Uiso 1 1 calc R U . . .
C23 C 0.72341(16) 0.13142(13) 0.32581(12) 0.0307(4) Uani 1 1 d . . . . .
H23 H 0.788951 0.092171 0.319304 0.037 Uiso 1 1 calc R U . . .
C24 C 0.60716(16) 0.10067(12) 0.30836(11) 0.0269(4) Uani 1 1 d . . . . .
H24 H 0.596161 0.041069 0.289678 0.032 Uiso 1 1 calc R U . . .
C25 C 0.50593(14) 0.15376(11) 0.31718(10) 0.0213(3) Uani 1 1 d . . . . .
C26 C 0.52868(14) 0.24052(11) 0.34437(10) 0.0199(3) Uani 1 1 d . . . . .
C27 C 0.38141(15) 0.11996(12) 0.29786(12) 0.0269(4) Uani 1 1 d . . . . .
H27A H 0.342352 0.156787 0.255562 0.040 Uiso 1 1 calc R U . . .
H27B H 0.335477 0.123253 0.345527 0.040 Uiso 1 1 calc R U . . .
H27C H 0.384870 0.057707 0.279858 0.040 Uiso 1 1 calc R U . . .
C28 C 0.24045(15) 0.59973(12) 0.42027(10) 0.0229(3) Uani 1 1 d . . . . .
C29 C 0.18223(17) 0.67890(12) 0.43278(11) 0.0279(4) Uani 1 1 d . . . . .
H29 H 0.223735 0.732447 0.447521 0.033 Uiso 1 1 calc R U . . .
C30 C 0.05843(18) 0.67481(13) 0.42228(12) 0.0318(4) Uani 1 1 d . . . . .
H30 H 0.012593 0.727598 0.428497 0.038 Uiso 1 1 calc R U . . .
C31 C -0.00023(17) 0.59466(13) 0.40276(12) 0.0303(4) Uani 1 1 d . . . . .
H31 H -0.085359 0.594883 0.397057 0.036 Uiso 1 1 calc R U . . .
C32 C 0.05944(15) 0.51422(12) 0.39118(11) 0.0238(3) Uani 1 1 d . . . . .
C33 C 0.18440(15) 0.51957(11) 0.39959(10) 0.0206(3) Uani 1 1 d . . . . .
C34 C -0.00715(16) 0.42971(13) 0.36973(13) 0.0298(4) Uani 1 1 d . . . . .
H34A H -0.092939 0.438671 0.375930 0.045 Uiso 1 1 calc R U . . .
H34B H 0.022580 0.381254 0.404934 0.045 Uiso 1 1 calc R U . . .
H34C H 0.005369 0.413924 0.314315 0.045 Uiso 1 1 calc R U . . .

loop_
_atom_site_aniso_label
_atom_site_aniso_U_11
_atom_site_aniso_U_22
_atom_site_aniso_U_33
_atom_site_aniso_U_23
_atom_site_aniso_U_13
_atom_site_aniso_U_12
Co1 0.01298(9) 0.01628(10) 0.02121(11) -0.00028(8) 0.00054(7) -0.00101(8)
O1 0.0245(6) 0.0208(6) 0.0279(6) -0.0023(5) 0.0068(5) -0.0074(5)
O2 0.0208(6) 0.0325(7) 0.0269(6) 0.0004(5) -0.0044(5) -0.0053(5)
O3 0.0137(5) 0.0239(6) 0.0362(7) -0.0041(5) -0.0003(5) -0.0015(4)
O4 0.0230(6) 0.0173(6) 0.0323(7) -0.0034(5) 0.0002(5) 0.0004(5)
N1 0.0145(6) 0.0180(6) 0.0227(6) -0.0009(5) 0.0023(5) -0.0011(5)
N2 0.0144(6) 0.0206(7) 0.0227(7) -0.0007(5) 0.0018(5) 0.0007(5)
N3 0.0154(6) 0.0188(7) 0.0214(6) -0.0011(5) 0.0001(5) -0.0008(5)
N4 0.0166(6) 0.0169(6) 0.0213(6) 0.0000(5) 0.0012(5) 0.0006(5)
C1 0.0163(7) 0.0161(7) 0.0286(8) -0.0018(6) 0.0063(6) -0.0017(5)
C2 0.0162(7) 0.0214(8) 0.0300(8) -0.0042(6) 0.0014(6) -0.0030(6)
C3 0.0161(7) 0.0236(8) 0.0239(8) -0.0037(6) -0.0021(6) 0.0018(6)
C4 0.0149(7) 0.0218(8) 0.0248(8) 0.0006(6) 0.0006(6) -0.0010(6)
C5 0.0179(7) 0.0201(8) 0.0304(9) -0.0032(7) -0.0002(6) -0.0050(6)
C6 0.0228(8) 0.0162(7) 0.0230(8) -0.0008(6) 0.0012(6) -0.0006(6)
C7 0.0167(7) 0.0173(7) 0.0257(8) -0.0010(6) 0.0054(6) 0.0002(6)
C8 0.0221(8) 0.0182(7) 0.0278(8) -0.0045(6) 0.0080(6) -0.0028(6)
C9 0.0338(9) 0.0210(8) 0.0322(9) 0.0003(7) 0.0112(7) -0.0075(7)
C10 0.0370(10) 0.0268(9) 0.0284(9) 0.0047(7) 0.0085(8) -0.0042(8)
C11 0.0288(9) 0.0259(8) 0.0250(8) -0.0004(7) 0.0040(7) -0.0026(7)
C12 0.0183(7) 0.0190(7) 0.0264(8) -0.0002(6) 0.0027(6) -0.0004(6)
C13 0.0236(8) 0.0229(8) 0.0262(8) 0.0005(7) -0.0025(6) -0.0052(7)
C14 0.0216(8) 0.0314(10) 0.0265(8) 0.0006(7) -0.0002(6) -0.0014(7)
C15 0.0302(9) 0.0472(13) 0.0284(9) 0.0016(9) -0.0061(8) -0.0043(9)
C16 0.0406(11) 0.0473(12) 0.0245(9) 0.0075(9) -0.0031(8) -0.0031(9)
C17 0.0327(10) 0.0332(10) 0.0275(9) 0.0054(8) 0.0033(7) -0.0043(8)
C18 0.0244(8) 0.0252(8) 0.0236(8) 0.0008(7) 0.0029(6) 0.0003(6)
C19 0.0175(7) 0.0258(8) 0.0225(8) -0.0011(6) 0.0015(6) 0.0022(6)
C20 0.0247(8) 0.0326(10) 0.0287(9) 0.0047(7) 0.0037(7) -0.0071(7)
C21 0.0181(7) 0.0239(8) 0.0268(8) -0.0001(7) 0.0014(6) -0.0004(6)
C22 0.0151(7) 0.0332(10) 0.0385(10) -0.0013(8) 0.0018(7) 0.0025(7)
C23 0.0212(8) 0.0305(10) 0.0409(11) -0.0001(8) 0.0055(7) 0.0084(7)
C24 0.0248(8) 0.0237(9) 0.0324(9) -0.0016(7) 0.0037(7) 0.0041(7)
C25 0.0182(7) 0.0218(8) 0.0241(8) -0.0007(6) 0.0019(6) 0.0016(6)
C26 0.0154(7) 0.0224(8) 0.0218(8) -0.0003(6) 0.0013(6) 0.0009(6)
C27 0.0212(8) 0.0224(8) 0.0371(10) -0.0066(7) 0.0030(7) -0.0019(6)
C28 0.0236(8) 0.0205(8) 0.0245(8) 0.0007(6) 0.0012(6) 0.0012(6)
C29 0.0316(9) 0.0199(8) 0.0325(9) -0.0024(7) 0.0049(7) 0.0017(7)
C30 0.0317(9) 0.0246(9) 0.0401(10) 0.0002(8) 0.0099(8) 0.0089(8)
C31 0.0227(8) 0.0294(9) 0.0393(10) 0.0006(8) 0.0067(7) 0.0063(7)
C32 0.0209(8) 0.0234(8) 0.0275(8) 0.0014(7) 0.0052(6) 0.0030(6)
C33 0.0211(7) 0.0197(8) 0.0213(8) 0.0012(6) 0.0026(6) 0.0023(6)
C34 0.0188(8) 0.0262(9) 0.0445(11) 0.0002(8) 0.0032(7) 0.0013(7)

loop_
_atom_type_symbol
_atom_type_description
_atom_type_scat_dispersion_real
_atom_type_scat_dispersion_imag
_atom_type_scat_source
C C 0.0033 0.0016 'International Tables Vol C Tables 4.2.6.8 and 6.1.1.4'
H H 0.0000 0.0000 'International Tables Vol C Tables 4.2.6.8 and 6.1.1.4'
Co Co 0.3494 0.9721 'International Tables Vol C Tables 4.2.6.8 and 6.1.1.4'
N N 0.0061 0.0033 'International Tables Vol C Tables 4.2.6.8 and 6.1.1.4'
O O 0.0106 0.0060 'International Tables Vol C Tables 4.2.6.8 and 6.1.1.4'

loop_
_geom_angle_atom_site_label_1
_geom_angle_atom_site_label_2
_geom_angle_atom_site_label_3
_geom_angle
_geom_angle_site_symmetry_1
_geom_angle_site_symmetry_3
_geom_angle_publ_flag
N2 Co1 N4 113.56(6) . . ?
N2 Co1 N3 118.50(6) . . ?
N4 Co1 N3 96.72(6) . . ?
N2 Co1 N1 95.50(6) . . ?
N4 Co1 N1 117.56(6) . . ?
N3 Co1 N1 116.51(6) . . ?
C1 O1 C8 105.49(13) . . ?
C3 O2 C14 105.64(13) . . ?
C4 O3 C21 105.47(12) . . ?
C6 O4 C28 105.48(13) . . ?
C1 N1 C7 105.34(13) . . ?
C1 N1 Co1 120.61(11) . . ?
C7 N1 Co1 133.58(11) . . ?
C3 N2 C19 105.45(14) . . ?
C3 N2 Co1 120.88(11) . . ?
C19 N2 Co1 133.12(11) . . ?
C4 N3 C26 105.21(13) . . ?
C4 N3 Co1 120.06(11) . . ?
C26 N3 Co1 134.73(11) . . ?
C6 N4 C33 105.14(13) . . ?
C6 N4 Co1 120.10(11) . . ?
C33 N4 Co1 134.65(11) . . ?
N1 C1 O1 112.51(15) . . ?
N1 C1 C2 129.67(15) . . ?
O1 C1 C2 117.79(14) . . ?
C1 C2 C3 122.49(15) . . ?
N2 C3 O2 112.61(15) . . ?
N2 C3 C2 129.79(16) . . ?
O2 C3 C2 117.60(15) . . ?
N3 C4 O3 112.83(14) . . ?
N3 C4 C5 129.95(15) . . ?
O3 C4 C5 117.22(14) . . ?
C4 C5 C6 123.22(15) . . ?
N4 C6 O4 112.93(14) . . ?
N4 C6 C5 129.89(15) . . ?
O4 C6 C5 117.18(15) . . ?
C8 C7 C12 120.46(16) . . ?
C8 C7 N1 108.24(14) . . ?
C12 C7 N1 131.20(15) . . ?
C9 C8 O1 127.22(15) . . ?
C9 C8 C7 124.39(17) . . ?
O1 C8 C7 108.37(15) . . ?
C8 C9 C10 115.38(16) . . ?
C9 C10 C11 121.34(17) . . ?
C10 C11 C12 122.73(17) . . ?
C7 C12 C11 115.60(15) . . ?
C7 C12 C13 122.22(15) . . ?
C11 C12 C13 122.08(16) . . ?
C15 C14 O2 127.69(17) . . ?
C15 C14 C19 124.05(18) . . ?
O2 C14 C19 108.26(15) . . ?
C14 C15 C16 115.35(18) . . ?
C15 C16 C17 121.55(18) . . ?
C18 C17 C16 122.61(18) . . ?
C19 C18 C17 115.65(17) . . ?
C19 C18 C20 121.88(16) . . ?
C17 C18 C20 122.47(16) . . ?
C14 C19 C18 120.75(16) . . ?
C14 C19 N2 108.02(15) . . ?
C18 C19 N2 131.20(16) . . ?
C22 C21 O3 126.93(16) . . ?
C22 C21 C26 124.54(17) . . ?
O3 C21 C26 108.53(14) . . ?
C21 C22 C23 115.04(16) . . ?
C22 C23 C24 121.58(16) . . ?
C23 C24 C25 122.77(17) . . ?
C26 C25 C24 115.55(15) . . ?
C26 C25 C27 122.23(15) . . ?
C24 C25 C27 122.21(16) . . ?
C21 C26 C25 120.50(15) . . ?
C21 C26 N3 107.95(14) . . ?
C25 C26 N3 131.55(14) . . ?
C29 C28 O4 126.65(16) . . ?
C29 C28 C33 124.92(16) . . ?
O4 C28 C33 108.41(14) . . ?
C28 C29 C30 114.94(17) . . ?
C29 C30 C31 121.25(17) . . ?
C32 C31 C30 123.48(17) . . ?
C31 C32 C33 114.85(16) . . ?
C31 C32 C34 121.73(16) . . ?
C33 C32 C34 123.41(15) . . ?
C28 C33 C32 120.52(16) . . ?
C28 C33 N4 108.04(14) . . ?
C32 C33 N4 131.43(16) . . ?

loop_
_geom_bond_atom_site_label_1
_geom_bond_atom_site_label_2
_geom_bond_distance
_geom_bond_site_symmetry_2
_geom_bond_publ_flag
Co1 N2 1.9852(14) . ?
Co1 N4 1.9867(14) . ?
Co1 N3 1.9878(14) . ?
Co1 N1 1.9896(14) . ?
O1 C1 1.377(2) . ?
O1 C8 1.382(2) . ?
O2 C3 1.368(2) . ?
O2 C14 1.380(2) . ?
O3 C4 1.3760(19) . ?
O3 C21 1.381(2) . ?
O4 C6 1.371(2) . ?
O4 C28 1.380(2) . ?
N1 C1 1.342(2) . ?
N1 C7 1.407(2) . ?
N2 C3 1.339(2) . ?
N2 C19 1.404(2) . ?
N3 C4 1.341(2) . ?
N3 C26 1.414(2) . ?
N4 C6 1.339(2) . ?
N4 C33 1.411(2) . ?
C1 C2 1.378(2) . ?
C2 C3 1.382(2) . ?
C4 C5 1.381(2) . ?
C5 C6 1.385(2) . ?
C7 C8 1.385(2) . ?
C7 C12 1.392(2) . ?
C8 C9 1.375(2) . ?
C9 C10 1.385(3) . ?
C10 C11 1.393(3) . ?
C11 C12 1.397(2) . ?
C12 C13 1.500(2) . ?
C14 C15 1.377(3) . ?
C14 C19 1.385(2) . ?
C15 C16 1.381(3) . ?
C16 C17 1.393(3) . ?
C17 C18 1.393(3) . ?
C18 C19 1.388(2) . ?
C18 C20 1.500(2) . ?
C21 C22 1.375(2) . ?
C21 C26 1.388(2) . ?
C22 C23 1.390(3) . ?
C23 C24 1.392(3) . ?
C24 C25 1.397(2) . ?
C25 C26 1.393(2) . ?
C25 C27 1.497(2) . ?
C28 C29 1.373(2) . ?
C28 C33 1.386(2) . ?
C29 C30 1.385(3) . ?
C30 C31 1.395(3) . ?
C31 C32 1.394(2) . ?
C32 C33 1.397(2) . ?
C32 C34 1.498(3) . ?

loop_
_geom_torsion_atom_site_label_1
_geom_torsion_atom_site_label_2
_geom_torsion_atom_site_label_3
_geom_torsion_atom_site_label_4
_geom_torsion
_geom_torsion_site_symmetry_1
_geom_torsion_site_symmetry_2
_geom_torsion_site_symmetry_3
_geom_torsion_site_symmetry_4
_geom_torsion_publ_flag
C7 N1 C1 O1 -2.17(17) . . . . ?
Co1 N1 C1 O1 170.98(10) . . . . ?
C7 N1 C1 C2 176.14(17) . . . . ?
Co1 N1 C1 C2 -10.7(2) . . . . ?
C8 O1 C1 N1 1.00(17) . . . . ?
C8 O1 C1 C2 -177.53(14) . . . . ?
N1 C1 C2 C3 3.1(3) . . . . ?
O1 C1 C2 C3 -178.68(15) . . . . ?
C19 N2 C3 O2 -0.82(18) . . . . ?
Co1 N2 C3 O2 171.74(10) . . . . ?
C19 N2 C3 C2 179.65(17) . . . . ?
Co1 N2 C3 C2 -7.8(2) . . . . ?
C14 O2 C3 N2 0.00(19) . . . . ?
C14 O2 C3 C2 179.59(15) . . . . ?
C1 C2 C3 N2 7.8(3) . . . . ?
C1 C2 C3 O2 -171.73(15) . . . . ?
C26 N3 C4 O3 -1.28(19) . . . . ?
Co1 N3 C4 O3 179.20(10) . . . . ?
C26 N3 C4 C5 177.80(18) . . . . ?
Co1 N3 C4 C5 -1.7(3) . . . . ?
C21 O3 C4 N3 0.61(19) . . . . ?
C21 O3 C4 C5 -178.60(15) . . . . ?
N3 C4 C5 C6 1.7(3) . . . . ?
O3 C4 C5 C6 -179.22(16) . . . . ?
C33 N4 C6 O4 0.49(18) . . . . ?
Co1 N4 C6 O4 177.25(10) . . . . ?
C33 N4 C6 C5 -179.29(18) . . . . ?
Co1 N4 C6 C5 -2.5(2) . . . . ?
C28 O4 C6 N4 -0.78(19) . . . . ?
C28 O4 C6 C5 179.03(15) . . . . ?
C4 C5 C6 N4 0.8(3) . . . . ?
C4 C5 C6 O4 -178.98(16) . . . . ?
C1 N1 C7 C8 2.49(17) . . . . ?
Co1 N1 C7 C8 -169.36(12) . . . . ?
C1 N1 C7 C12 -173.88(17) . . . . ?
Co1 N1 C7 C12 14.3(3) . . . . ?
C1 O1 C8 C9 179.19(17) . . . . ?
C1 O1 C8 C7 0.64(17) . . . . ?
C12 C7 C8 C9 -3.7(3) . . . . ?
N1 C7 C8 C9 179.44(16) . . . . ?
C12 C7 C8 O1 174.87(14) . . . . ?
N1 C7 C8 O1 -1.96(18) . . . . ?
O1 C8 C9 C10 -176.52(17) . . . . ?
C7 C8 C9 C10 1.8(3) . . . . ?
C8 C9 C10 C11 0.9(3) . . . . ?
C9 C10 C11 C12 -1.7(3) . . . . ?
C8 C7 C12 C11 2.7(2) . . . . ?
N1 C7 C12 C11 178.68(16) . . . . ?
C8 C7 C12 C13 -173.80(16) . . . . ?
N1 C7 C12 C13 2.2(3) . . . . ?
C10 C11 C12 C7 -0.1(3) . . . . ?
C10 C11 C12 C13 176.37(17) . . . . ?
C3 O2 C14 C15 -180.0(2) . . . . ?
C3 O2 C14 C19 0.84(19) . . . . ?
O2 C14 C15 C16 -177.75(19) . . . . ?
C19 C14 C15 C16 1.3(3) . . . . ?
C14 C15 C16 C17 0.8(3) . . . . ?
C15 C16 C17 C18 -1.9(3) . . . . ?
C16 C17 C18 C19 0.8(3) . . . . ?
C16 C17 C18 C20 -179.3(2) . . . . ?
C15 C14 C19 C18 -2.5(3) . . . . ?
O2 C14 C19 C18 176.75(15) . . . . ?
C15 C14 C19 N2 179.42(18) . . . . ?
O2 C14 C19 N2 -1.4(2) . . . . ?
C17 C18 C19 C14 1.3(3) . . . . ?
C20 C18 C19 C14 -178.64(17) . . . . ?
C17 C18 C19 N2 178.92(17) . . . . ?
C20 C18 C19 N2 -1.0(3) . . . . ?
C3 N2 C19 C14 1.32(18) . . . . ?
Co1 N2 C19 C14 -169.92(12) . . . . ?
C3 N2 C19 C18 -176.52(18) . . . . ?
Co1 N2 C19 C18 12.2(3) . . . . ?
C4 O3 C21 C22 -179.81(18) . . . . ?
C4 O3 C21 C26 0.35(18) . . . . ?
O3 C21 C22 C23 -178.77(17) . . . . ?
C26 C21 C22 C23 1.0(3) . . . . ?
C21 C22 C23 C24 0.0(3) . . . . ?
C22 C23 C24 C25 -0.7(3) . . . . ?
C23 C24 C25 C26 0.3(3) . . . . ?
C23 C24 C25 C27 179.74(18) . . . . ?
C22 C21 C26 C25 -1.5(3) . . . . ?
O3 C21 C26 C25 178.39(15) . . . . ?
C22 C21 C26 N3 179.03(17) . . . . ?
O3 C21 C26 N3 -1.13(19) . . . . ?
C24 C25 C26 C21 0.7(2) . . . . ?
C27 C25 C26 C21 -178.70(17) . . . . ?
C24 C25 C26 N3 -179.94(17) . . . . ?
C27 C25 C26 N3 0.7(3) . . . . ?
C4 N3 C26 C21 1.45(18) . . . . ?
Co1 N3 C26 C21 -179.14(12) . . . . ?
C4 N3 C26 C25 -177.99(18) . . . . ?
Co1 N3 C26 C25 1.4(3) . . . . ?
C6 O4 C28 C29 -177.81(18) . . . . ?
C6 O4 C28 C33 0.74(18) . . . . ?
O4 C28 C29 C30 177.57(17) . . . . ?
C33 C28 C29 C30 -0.8(3) . . . . ?
C28 C29 C30 C31 1.8(3) . . . . ?
C29 C30 C31 C32 -1.1(3) . . . . ?
C30 C31 C32 C33 -0.8(3) . . . . ?
C30 C31 C32 C34 -179.60(19) . . . . ?
C29 C28 C33 C32 -1.1(3) . . . . ?
O4 C28 C33 C32 -179.69(15) . . . . ?
C29 C28 C33 N4 178.11(17) . . . . ?
O4 C28 C33 N4 -0.47(19) . . . . ?
C31 C32 C33 C28 1.8(2) . . . . ?
C34 C32 C33 C28 -179.41(17) . . . . ?
C31 C32 C33 N4 -177.19(17) . . . . ?
C34 C32 C33 N4 1.6(3) . . . . ?
C6 N4 C33 C28 0.00(18) . . . . ?
Co1 N4 C33 C28 -176.06(12) . . . . ?
C6 N4 C33 C32 179.10(18) . . . . ?
Co1 N4 C33 C32 3.0(3) . . . . ?
